data_2213679
loop_
_publ_author_name
'Bagchi, Vivek'
'Bandyopadhyay, Debkumar'

_publ_section_title
Chlorido(<i>N,N</i>-dimethylformamide-\k<i>O</i>){2-(4-methylphenyldiazenyl)-3-(methylsulfonyl)phenyl-\k^2^<i>C</i>,<i>N</i>}palladium(II)
_journal_coeditor_code BQ2012
_journal_issue 6
_journal_name_full 'Acta Crystallographica Section E'
_journal_page_first m1614
_journal_page_last m1615
_journal_paper_doi 10.1107/S1600536807021526
_journal_volume 63
_journal_year 2007
_chemical_formula_iupac '[Pd (C14 H13 N2 O2 S) Cl (C3 H7 N O)]'
_chemical_formula_moiety 'C17 H20 Cl N3 O3 Pd S'
_chemical_formula_sum 'C17 H20 Cl N3 O3 Pd S'
_chemical_formula_weight 488.30
_chemical_name_systematic 3-(methylsulfonyl)phenyl-\k^2^C,N}palladium(II)
_space_group_IT_number 14
_symmetry_cell_setting monoclinic
_symmetry_space_group_name_Hall '-P 2yn'
_symmetry_space_group_name_H-M 'P 1 21/n 1'
_atom_sites_solution_hydrogens geom
_atom_sites_solution_primary direct
_atom_sites_solution_secondary difmap
_audit_creation_method SHELXL-97
_cell_angle_alpha 90.00
_cell_angle_beta 103.427(4)
_cell_angle_gamma 90.00
_cell_formula_units_Z 4
_cell_length_a 10.199(3)
_cell_length_b 10.811(3)
_cell_length_c 18.579(5)
_cell_measurement_reflns_used 3396
_cell_measurement_temperature 298(2)
_cell_measurement_theta_max 25.00
_cell_measurement_theta_min 2.10
_cell_volume 1992.6(10)
_computing_cell_refinement 'SAINT (Bruker, 2000)'
_computing_data_collection 'SMART (Bruker, 1998)'
_computing_data_reduction SAINT
_computing_molecular_graphics 'SHELXTL (Bruker, 1997)'
_computing_publication_material SHELXTL
_computing_structure_refinement 'SHELXL97 (Sheldrick, 1997)'
_computing_structure_solution 'SHELXL97 (Sheldrick, 1997)'
_diffrn_ambient_temperature 298(2)
_diffrn_measured_fraction_theta_full 0.968
_diffrn_measured_fraction_theta_max 0.968
_diffrn_measurement_device_type 'Bruker SMART CCD area-detector'
_diffrn_measurement_method '\f and \w'
_diffrn_radiation_monochromator graphite
_diffrn_radiation_source 'fine-focus sealed tube'
_diffrn_radiation_type MoK\a
_diffrn_radiation_wavelength 0.71073
_diffrn_reflns_av_R_equivalents 0.0396
_diffrn_reflns_av_sigmaI/netI 0.0288
_diffrn_reflns_limit_h_max 12
_diffrn_reflns_limit_h_min -12
_diffrn_reflns_limit_k_max 12
_diffrn_reflns_limit_k_min -12
_diffrn_reflns_limit_l_max 22
_diffrn_reflns_limit_l_min -22
_diffrn_reflns_number 17353
_diffrn_reflns_theta_full 25.00
_diffrn_reflns_theta_max 25.00
_diffrn_reflns_theta_min 2.10
_diffrn_standards_decay_% 0
_diffrn_standards_interval_count 0
_diffrn_standards_interval_time 0
_diffrn_standards_number 0
_exptl_absorpt_coefficient_mu 1.191
_exptl_absorpt_correction_T_max 0.778
_exptl_absorpt_correction_T_min 0.676
_exptl_absorpt_correction_type multi-scan
_exptl_absorpt_process_details '(SADABS; Sheldrick, 1996)'
_exptl_crystal_colour pink
_exptl_crystal_density_diffrn 1.624
_exptl_crystal_density_method 'not measured'
_exptl_crystal_description rod
_exptl_crystal_F_000 980
_exptl_crystal_size_max 0.36
_exptl_crystal_size_mid 0.28
_exptl_crystal_size_min 0.21
_refine_diff_density_max 0.649
_refine_diff_density_min -0.952
_refine_ls_extinction_method none
_refine_ls_goodness_of_fit_ref 1.188
_refine_ls_hydrogen_treatment constr
_refine_ls_matrix_type full
_refine_ls_number_parameters 239
_refine_ls_number_reflns 3396
_refine_ls_number_restraints 0
_refine_ls_restrained_S_all 1.188
_refine_ls_R_factor_all 0.0616
_refine_ls_R_factor_gt 0.0578
_refine_ls_shift/su_max 0.001
_refine_ls_shift/su_mean 0.000
_refine_ls_structure_factor_coef Fsqd
_refine_ls_weighting_details 'calc w=1/[\s^2^(Fo^2^)+(0.0456P)^2^+6.1689P] where P=(Fo^2^+2Fc^2^)/3'
_refine_ls_weighting_scheme calc
_refine_ls_wR_factor_gt 0.1224
_refine_ls_wR_factor_ref 0.1246
_reflns_number_gt 3235
_reflns_number_total 3396
_reflns_threshold_expression I>2\s(I)
_cod_data_source_file bq2012.cif
_cod_data_source_block I
_cod_depositor_comments
;
The following automatic conversions were performed:
'_symmetry_cell_setting' value 'Monoclinic' changed to 'monoclinic'
according to '/home/saulius/struct/CIF-dictionaries/cif_core.dic'
dictionary named 'cif_core.dic' version 2.4.1 from 2010-06-29.

Automatic conversion script
Id: cif_fix_enum 1527 2010-12-29 10:47:43Z saulius 

The following automatic conversions were performed:

'_symmetry_cell_setting' value 'Monoclinic' changed to 'monoclinic'
according to /home/saulius/struct/CIF-dictionaries/cif_core.dic
dictionary named 'cif_core.dic' version 2.4.1 from 2010-06-29.

Automatic conversion script
Id: cif_fix_values 1715 2011-07-08 13:25:40Z adriana 
;
_cod_original_cell_volume 1992.5(9)
_cod_original_sg_symbol_H-M P21/n
_cod_database_code 2213679
_cod_database_fobs_code 2213679

loop_
_symmetry_equiv_pos_as_xyz
'x, y, z'
'-x+1/2, y+1/2, -z+1/2'
'-x, -y, -z'
'x-1/2, -y-1/2, z-1/2'

loop_
_atom_site_type_symbol
_atom_site_label
_atom_site_fract_x
_atom_site_fract_y
_atom_site_fract_z
_atom_site_U_iso_or_equiv
_atom_site_adp_type
_atom_site_calc_flag
_atom_site_refinement_flags
_atom_site_occupancy
Cl Cl1 0.73827(17) -0.00332(16) 0.12741(9) 0.0585(4) Uani d . 1
C C7 0.4027(5) 0.3422(4) -0.0256(3) 0.0337(11) Uani d . 1
N N3 0.5275(5) 0.2477(5) 0.2563(3) 0.0501(12) Uani d . 1
C C15 0.4787(8) 0.3729(7) 0.2414(4) 0.072(2) Uani d . 1
H H15A 0.5216 0.4102 0.2059 0.107 Uiso calc R 1
H H15B 0.4992 0.4200 0.2864 0.107 Uiso calc R 1
H H15C 0.3829 0.3716 0.2218 0.107 Uiso calc R 1
C C16 0.5317(11) 0.1970(10) 0.3296(5) 0.094(3) Uani d . 1
H H16A 0.4437 0.2025 0.3397 0.141 Uiso calc R 1
H H16B 0.5948 0.2433 0.3661 0.141 Uiso calc R 1
H H16C 0.5593 0.1120 0.3312 0.141 Uiso calc R 1
O O1 0.5559(4) 0.2239(4) 0.1413(2) 0.0505(10) Uani d . 1
Pd Pd1 0.60269(4) 0.13137(4) 0.04867(2) 0.03753(17) Uani d . 1
S S1 0.57175(17) 0.21103(17) -0.24762(9) 0.0535(4) Uani d . 1
C C12 0.3833(6) 0.4436(5) -0.0730(3) 0.0387(12) Uani d . 1
H H12 0.4294 0.4486 -0.1106 0.046 Uiso calc R 1
N N2 0.4923(4) 0.2455(4) -0.0316(2) 0.0352(10) Uani d . 1
C C2 0.6572(5) 0.0695(5) -0.0387(3) 0.0389(12) Uani d . 1
C C8 0.3343(6) 0.3391(6) 0.0315(3) 0.0445(14) Uani d . 1
H H8 0.3485 0.2739 0.0650 0.053 Uiso calc R 1
N N1 0.5120(5) 0.2341(4) -0.0962(2) 0.0397(10) Uani d . 1
C C1 0.6010(5) 0.1385(5) -0.1014(3) 0.0376(12) Uani d . 1
C C6 0.6283(6) 0.1130(5) -0.1701(3) 0.0433(13) Uani d . 1
C C11 0.2968(6) 0.5358(5) -0.0644(3) 0.0438(13) Uani d . 1
H H11 0.2844 0.6027 -0.0967 0.053 Uiso calc R 1
C C10 0.2264(6) 0.5323(5) -0.0081(3) 0.0439(13) Uani d . 1
C C5 0.7106(6) 0.0153(6) -0.1767(4) 0.0496(15) Uani d . 1
H H5 0.7264 -0.0053 -0.2225 0.060 Uiso calc R 1
O O3 0.6033(7) 0.1501(6) -0.3099(3) 0.0905(19) Uani d . 1
C C14 0.5605(6) 0.1832(6) 0.2041(3) 0.0489(14) Uani d . 1
H H14 0.5892 0.1021 0.2145 0.059 Uiso calc R 1
C C4 0.7698(7) -0.0520(6) -0.1146(4) 0.0554(16) Uani d . 1
H H4 0.8275 -0.1168 -0.1188 0.066 Uiso calc R 1
C C9 0.2460(6) 0.4323(6) 0.0382(3) 0.0473(14) Uani d . 1
H H9 0.1984 0.4271 0.0751 0.057 Uiso calc R 1
C C3 0.7452(6) -0.0253(6) -0.0461(4) 0.0531(15) Uani d . 1
H H3 0.7877 -0.0710 -0.0048 0.064 Uiso calc R 1
C C13 0.1332(7) 0.6366(6) 0.0003(5) 0.0669(19) Uani d . 1
H H13A 0.0802 0.6128 0.0345 0.100 Uiso calc R 1
H H13B 0.0745 0.6548 -0.0469 0.100 Uiso calc R 1
H H13C 0.1853 0.7087 0.0186 0.100 Uiso calc R 1
C C17 0.6273(6) 0.3294(5) -0.2288(3) 0.0406(13) Uani d . 1
H H17A 0.7239 0.3239 -0.2166 0.061 Uiso calc R 1
H H17B 0.5973 0.3605 -0.1870 0.061 Uiso calc R 1
H H17C 0.5986 0.3844 -0.2700 0.061 Uiso calc R 1
O O2 0.3937(7) 0.2197(8) -0.2636(4) 0.113(2) Uani d . 1

loop_
_atom_site_aniso_label
_atom_site_aniso_U_11
_atom_site_aniso_U_22
_atom_site_aniso_U_33
_atom_site_aniso_U_12
_atom_site_aniso_U_13
_atom_site_aniso_U_23
Cl1 0.0639(10) 0.0573(9) 0.0491(9) 0.0143(8) 0.0025(7) 0.0075(7)
C7 0.040(3) 0.026(2) 0.036(3) 0.000(2) 0.012(2) 0.006(2)
N3 0.051(3) 0.066(3) 0.036(3) -0.003(3) 0.015(2) -0.003(2)
C15 0.077(5) 0.080(5) 0.057(4) 0.015(4) 0.014(4) -0.015(4)
C16 0.120(8) 0.113(7) 0.057(5) 0.010(6) 0.036(5) 0.017(5)
O1 0.061(3) 0.055(3) 0.038(2) 0.008(2) 0.0163(19) 0.0042(19)
Pd1 0.0418(3) 0.0362(3) 0.0351(3) 0.00051(18) 0.00993(17) 0.00318(18)
S1 0.0621(10) 0.0628(10) 0.0408(8) 0.0054(8) 0.0222(7) 0.0065(7)
C12 0.052(3) 0.036(3) 0.030(3) -0.001(2) 0.014(2) 0.013(2)
N2 0.041(2) 0.033(2) 0.034(2) -0.0030(19) 0.0128(19) 0.0004(18)
C2 0.039(3) 0.040(3) 0.039(3) -0.004(2) 0.012(2) -0.005(2)
C8 0.047(3) 0.045(3) 0.044(3) 0.003(3) 0.014(3) 0.008(3)
N1 0.043(3) 0.040(3) 0.037(3) 0.002(2) 0.011(2) 0.002(2)
C1 0.041(3) 0.036(3) 0.038(3) -0.008(2) 0.014(2) -0.002(2)
C6 0.047(3) 0.036(3) 0.050(3) -0.006(2) 0.018(3) 0.001(3)
C11 0.051(3) 0.032(3) 0.045(3) 0.002(2) 0.004(3) 0.008(2)
C10 0.037(3) 0.044(3) 0.050(3) -0.002(2) 0.010(2) -0.008(3)
C5 0.052(3) 0.051(4) 0.052(4) 0.000(3) 0.024(3) -0.007(3)
O3 0.124(5) 0.113(5) 0.044(3) 0.044(4) 0.040(3) 0.011(3)
C14 0.052(4) 0.046(3) 0.050(4) 0.003(3) 0.014(3) 0.006(3)
C4 0.060(4) 0.043(3) 0.070(4) 0.014(3) 0.027(3) -0.001(3)
C9 0.042(3) 0.057(4) 0.047(3) 0.002(3) 0.018(3) 0.005(3)
C3 0.054(4) 0.047(4) 0.059(4) 0.007(3) 0.016(3) 0.006(3)
C13 0.060(4) 0.051(4) 0.092(6) 0.007(3) 0.021(4) -0.005(4)
C17 0.045(3) 0.035(3) 0.044(3) -0.008(2) 0.015(2) 0.020(2)
O2 0.094(5) 0.135(6) 0.107(5) 0.011(4) 0.020(4) 0.011(5)

loop_
_atom_type_symbol
_atom_type_description
_atom_type_scat_dispersion_real
_atom_type_scat_dispersion_imag
_atom_type_scat_source
C C 0.0033 0.0016 'International Tables Vol C Tables 4.2.6.8 and 6.1.1.4'
H H 0.0000 0.0000 'International Tables Vol C Tables 4.2.6.8 and 6.1.1.4'
N N 0.0061 0.0033 'International Tables Vol C Tables 4.2.6.8 and 6.1.1.4'
S S 0.1246 0.1234 'International Tables Vol C Tables 4.2.6.8 and 6.1.1.4'
Cl Cl 0.1484 0.1585 'International Tables Vol C Tables 4.2.6.8 and 6.1.1.4'
Pd Pd -0.9988 1.0072 'International Tables Vol C Tables 4.2.6.8 and 6.1.1.4'
O O 0.0106 0.0060 'International Tables Vol C Tables 4.2.6.8 and 6.1.1.4'

loop_
_geom_angle_atom_site_label_1
_geom_angle_atom_site_label_2
_geom_angle_atom_site_label_3
_geom_angle
_geom_angle_publ_flag
C12 C7 C8 118.4(5) ?
C12 C7 N2 122.3(5) ?
C8 C7 N2 119.2(5) ?
C14 N3 C15 119.7(6) ?
C14 N3 C16 122.5(6) ?
C15 N3 C16 117.7(6) ?
N3 C15 H15A 109.5 ?
N3 C15 H15B 109.5 ?
H15A C15 H15B 109.5 ?
N3 C15 H15C 109.5 ?
H15A C15 H15C 109.5 ?
H15B C15 H15C 109.5 ?
N3 C16 H16A 109.5 ?
N3 C16 H16B 109.5 ?
H16A C16 H16B 109.5 ?
N3 C16 H16C 109.5 ?
H16A C16 H16C 109.5 ?
H16B C16 H16C 109.5 ?
C14 O1 Pd1 128.7(4) yes
C2 Pd1 N2 79.4(2) yes
C2 Pd1 O1 171.7(2) ?
N2 Pd1 O1 96.65(16) yes
C2 Pd1 Cl1 93.86(17) yes
N2 Pd1 Cl1 173.19(13) ?
O1 Pd1 Cl1 89.87(12) yes
C17 S1 O3 117.7(4) ?
C17 S1 C6 107.7(3) yes
O3 S1 C6 106.9(3) ?
C17 S1 O2 109.3(4) ?
O3 S1 O2 107.6(4) ?
C6 S1 O2 107.1(3) ?
C11 C12 C7 120.1(5) ?
C11 C12 H12 119.9 ?
C7 C12 H12 119.9 ?
N1 N2 C7 113.2(4) ?
N1 N2 Pd1 116.5(3) ?
C7 N2 Pd1 130.1(3) ?
C1 C2 C3 117.6(5) ?
C1 C2 Pd1 111.8(4) ?
C3 C2 Pd1 130.5(5) ?
C9 C8 C7 120.2(5) ?
C9 C8 H8 119.9 ?
C7 C8 H8 119.9 ?
N2 N1 C1 112.7(4) ?
C2 C1 N1 119.3(5) ?
C2 C1 C6 122.0(5) ?
N1 C1 C6 118.7(5) ?
C5 C6 C1 119.3(6) ?
C5 C6 S1 118.5(5) ?
C1 C6 S1 122.0(4) ?
C12 C11 C10 121.7(5) ?
C12 C11 H11 119.1 ?
C10 C11 H11 119.1 ?
C9 C10 C11 117.8(5) ?
C9 C10 C13 122.0(6) ?
C11 C10 C13 120.2(6) ?
C6 C5 C4 119.3(6) ?
C6 C5 H5 120.4 ?
C4 C5 H5 120.4 ?
O1 C14 N3 123.5(6) ?
O1 C14 H14 118.2 ?
N3 C14 H14 118.2 ?
C5 C4 C3 121.5(6) ?
C5 C4 H4 119.2 ?
C3 C4 H4 119.2 ?
C10 C9 C8 121.7(6) ?
C10 C9 H9 119.2 ?
C8 C9 H9 119.2 ?
C4 C3 C2 120.2(6) ?
C4 C3 H3 119.9 ?
C2 C3 H3 119.9 ?
C10 C13 H13A 109.5 ?
C10 C13 H13B 109.5 ?
H13A C13 H13B 109.5 ?
C10 C13 H13C 109.5 ?
H13A C13 H13C 109.5 ?
H13B C13 H13C 109.5 ?
S1 C17 H17A 109.5 ?
S1 C17 H17B 109.5 ?
H17A C17 H17B 109.5 ?
S1 C17 H17C 109.5 ?
H17A C17 H17C 109.5 ?
H17B C17 H17C 109.5 ?

loop_
_geom_bond_atom_site_label_1
_geom_bond_atom_site_label_2
_geom_bond_distance
_geom_bond_publ_flag
Cl1 Pd1 2.2875(16) yes
C7 C12 1.391(7) ?
C7 C8 1.400(8) ?
C7 N2 1.409(7) yes
N3 C14 1.302(8) ?
N3 C15 1.446(9) ?
N3 C16 1.459(9) ?
C15 H15A 0.9600 ?
C15 H15B 0.9600 ?
C15 H15C 0.9600 ?
C16 H16A 0.9600 ?
C16 H16B 0.9600 ?
C16 H16C 0.9600 ?
O1 C14 1.238(7) ?
O1 Pd1 2.138(4) yes
Pd1 C2 1.952(5) yes
Pd1 N2 2.058(4) yes
S1 C17 1.410(6) yes
S1 O3 1.432(5) yes
S1 C6 1.773(6) yes
S1 O2 1.774(7) yes
C12 C11 1.365(8) ?
C12 H12 0.9300 ?
N2 N1 1.270(6) yes
C2 C1 1.389(8) ?
C2 C3 1.391(8) ?
C8 C9 1.376(8) ?
C8 H8 0.9300 ?
N1 C1 1.394(7) yes
C1 C6 1.396(8) ?
C6 C5 1.373(8) ?
C11 C10 1.399(8) ?
C11 H11 0.9300 ?
C10 C9 1.367(8) ?
C10 C13 1.507(8) ?
C5 C4 1.379(9) ?
C5 H5 0.9300 ?
C14 H14 0.9300 ?
C4 C3 1.383(9) ?
C4 H4 0.9300 ?
C9 H9 0.9300 ?
C3 H3 0.9300 ?
C13 H13A 0.9600 ?
C13 H13B 0.9600 ?
C13 H13C 0.9600 ?
C17 H17A 0.9600 ?
C17 H17B 0.9600 ?
C17 H17C 0.9600 ?

loop_
_geom_hbond_atom_site_label_D
_geom_hbond_atom_site_label_H
_geom_hbond_atom_site_label_A
_geom_hbond_distance_DH
_geom_hbond_distance_HA
_geom_hbond_distance_DA
_geom_hbond_angle_DHA
_geom_hbond_publ_flag
C3 H3 Cl1 0.93 2.72 3.250(7) 117 yes
C5 H5 O3 0.93 2.47 2.862(9) 106 yes
C8 H8 O1 0.93 2.32 2.947(7) 124 yes
C14 H14 Cl1 0.93 2.72 3.253(7) 118 yes
C17 H17B N1 0.96 2.48 3.140(8) 126 yes

loop_
_geom_torsion_atom_site_label_1
_geom_torsion_atom_site_label_2
_geom_torsion_atom_site_label_3
_geom_torsion_atom_site_label_4
_geom_torsion
_geom_torsion_publ_flag
C14 O1 Pd1 N2 158.0(5) ?
C14 O1 Pd1 Cl1 -24.0(5) yes
C8 C7 C12 C11 -1.5(8) ?
N2 C7 C12 C11 -179.1(5) ?
C12 C7 N2 N1 -25.2(7) yes
C8 C7 N2 N1 157.2(5) ?
C12 C7 N2 Pd1 150.1(4) ?
C8 C7 N2 Pd1 -27.5(7) ?
C2 Pd1 N2 N1 -4.4(4) ?
O1 Pd1 N2 N1 168.2(4) ?
C2 Pd1 N2 C7 -179.6(5) ?
O1 Pd1 N2 C7 -7.0(4) ?
N2 Pd1 C2 C1 3.7(4) ?
Cl1 Pd1 C2 C1 -175.1(4) ?
N2 Pd1 C2 C3 -179.7(6) ?
Cl1 Pd1 C2 C3 1.4(6) ?
C12 C7 C8 C9 2.6(9) ?
N2 C7 C8 C9 -179.8(5) ?
C7 N2 N1 C1 179.8(4) yes
Pd1 N2 N1 C1 3.8(6) ?
C3 C2 C1 N1 179.8(5) ?
Pd1 C2 C1 N1 -3.2(6) ?
C3 C2 C1 C6 1.5(8) ?
Pd1 C2 C1 C6 178.5(4) ?
N2 N1 C1 C2 -0.5(7) ?
N2 N1 C1 C6 177.9(5) ?
C2 C1 C6 C5 1.5(8) ?
N1 C1 C6 C5 -176.9(5) ?
C2 C1 C6 S1 -172.9(4) ?
N1 C1 C6 S1 8.7(7) ?
C17 S1 C6 C5 -115.2(5) ?
O3 S1 C6 C5 12.2(6) ?
O2 S1 C6 C5 127.3(5) ?
C17 S1 C6 C1 59.3(6) yes
O3 S1 C6 C1 -173.3(5) ?
O2 S1 C6 C1 -58.2(6) ?
C7 C12 C11 C10 0.5(9) ?
C12 C11 C10 C9 -0.5(9) ?
C12 C11 C10 C13 179.2(6) ?
C1 C6 C5 C4 -3.0(9) ?
S1 C6 C5 C4 171.5(5) ?
Pd1 O1 C14 N3 -178.8(4) ?
C15 N3 C14 O1 1.8(10) ?
C16 N3 C14 O1 179.0(7) ?
C6 C5 C4 C3 1.7(10) ?
C11 C10 C9 C8 1.6(9) ?
C13 C10 C9 C8 -178.1(6) ?
C7 C8 C9 C10 -2.7(9) ?
C5 C4 C3 C2 1.3(10) ?
C1 C2 C3 C4 -2.8(9) ?
Pd1 C2 C3 C4 -179.2(5) ?
